data_7025635
loop_
_publ_author_name
'Kunnas-Hiltunen, Susan'
'Haukka, Matti'
'Veps\"al\"ainen, Jouko'
'Ahlgr\'en, Markku'

_publ_section_title
;
 Alkaline and alkaline earth metal complexes of dianhydride derivatives of
 clodronate and their hydrolysis products.
;
_journal_issue 22
_journal_name_full 'Dalton transactions (Cambridge, England : 2003)'
_journal_page_first 5310
_journal_page_last 5318
_journal_paper_doi 10.1039/c002403a
_journal_volume 39
_journal_year 2010
_chemical_formula_moiety 'C15 H10 Cl2 K2 O9 P2'
_chemical_formula_sum 'C15 H10 Cl2 K2 O9 P2'
_chemical_formula_weight 545.27
_chemical_name_systematic
;
?
;
_space_group_IT_number 2
_symmetry_cell_setting triclinic
_symmetry_space_group_name_Hall '-P 1'
_symmetry_space_group_name_H-M 'P -1'
_atom_sites_solution_hydrogens geom
_atom_sites_solution_primary direct
_atom_sites_solution_secondary difmap
_audit_creation_method SHELXL-97
_cell_angle_alpha 72.827(2)
_cell_angle_beta 84.164(3)
_cell_angle_gamma 71.395(3)
_cell_formula_units_Z 2
_cell_length_a 6.7201(2)
_cell_length_b 10.4562(5)
_cell_length_c 16.0580(8)
_cell_measurement_reflns_used 18759
_cell_measurement_temperature 100(2)
_cell_measurement_theta_max 27.48
_cell_measurement_theta_min 2.91
_cell_volume 1021.67(8)
_computing_cell_refinement 'Denzo/Scalepack (Otwinowski & Minor, 1997)'
_computing_data_collection 'Collect (Bruker AXS BV, 1997-2004)'
_computing_data_reduction 'Denzo/Scalepack (Otwinowski & Minor, 1997)'
_computing_molecular_graphics 'Diamond v.3.1f (Brandenburg, 2008)'
_computing_publication_material 'SHELXL-97 (Sheldrick, 1997)'
_computing_structure_refinement 'SHELXL-97 (Sheldrick, 1997)'
_computing_structure_solution 'SIR2004 (Burla et al., 2005)'
_diffrn_ambient_temperature 100(2)
_diffrn_detector_area_resol_mean 9
_diffrn_measured_fraction_theta_full 0.981
_diffrn_measured_fraction_theta_max 0.981
_diffrn_measurement_device '95mm CCD camera on \k-goniostat'
_diffrn_measurement_device_type 'Nonius KappaCCD'
_diffrn_measurement_method '\f scans and \w scans with \k offset'
_diffrn_radiation_monochromator 'horizontally mounted graphite crystal'
_diffrn_radiation_source 'fine-focus sealed tube'
_diffrn_radiation_type MoK\a
_diffrn_radiation_wavelength 0.71073
_diffrn_reflns_av_R_equivalents 0.0000
_diffrn_reflns_av_sigmaI/netI 0.0614
_diffrn_reflns_limit_h_max 8
_diffrn_reflns_limit_h_min -8
_diffrn_reflns_limit_k_max 13
_diffrn_reflns_limit_k_min -13
_diffrn_reflns_limit_l_max 20
_diffrn_reflns_limit_l_min -20
_diffrn_reflns_number 4659
_diffrn_reflns_theta_full 27.60
_diffrn_reflns_theta_max 27.60
_diffrn_reflns_theta_min 2.91
_exptl_absorpt_coefficient_mu 0.929
_exptl_absorpt_correction_T_max 0.8273
_exptl_absorpt_correction_T_min 0.7411
_exptl_absorpt_correction_type multi-scan
_exptl_absorpt_process_details 'SADABS v.2.10 (Sheldrick, 2003)'
_exptl_crystal_colour colourless
_exptl_crystal_density_diffrn 1.772
_exptl_crystal_density_method 'not measured'
_exptl_crystal_description plate
_exptl_crystal_F_000 548
_exptl_crystal_size_max 0.34
_exptl_crystal_size_mid 0.31
_exptl_crystal_size_min 0.21
_refine_diff_density_max 0.677
_refine_diff_density_min -0.506
_refine_diff_density_rms 0.098
_refine_ls_extinction_method none
_refine_ls_goodness_of_fit_ref 1.041
_refine_ls_hydrogen_treatment constr
_refine_ls_matrix_type full
_refine_ls_number_parameters 273
_refine_ls_number_reflns 4659
_refine_ls_number_restraints 0
_refine_ls_restrained_S_all 1.041
_refine_ls_R_factor_all 0.0679
_refine_ls_R_factor_gt 0.0433
_refine_ls_shift/su_max 0.000
_refine_ls_shift/su_mean 0.000
_refine_ls_structure_factor_coef Fsqd
_refine_ls_weighting_details 'calc w=1/[\s^2^(Fo^2^)+(0.0418P)^2^+1.2831P] where P=(Fo^2^+2Fc^2^)/3'
_refine_ls_weighting_scheme calc
_refine_ls_wR_factor_gt 0.0963
_refine_ls_wR_factor_ref 0.1059
_reflns_number_gt 3566
_reflns_number_total 4659
_reflns_threshold_expression >2sigma(I)
_cod_data_source_file c002403a.txt
_cod_data_source_block structure(4)
_cod_database_code 7025635

loop_
_symmetry_equiv_pos_as_xyz
'x, y, z'
'-x, -y, -z'

loop_
_atom_site_label
_atom_site_type_symbol
_atom_site_fract_x
_atom_site_fract_y
_atom_site_fract_z
_atom_site_U_iso_or_equiv
_atom_site_adp_type
_atom_site_occupancy
_atom_site_symmetry_multiplicity
_atom_site_calc_flag
_atom_site_refinement_flags
K1 K -0.30678(11) 0.62603(7) 0.47925(4) 0.01847(17) Uani 1 1 d .
K2 K 0.73440(11) 0.04036(7) 0.43531(5) 0.01859(16) Uani 1 1 d .
Cl1 Cl 0.50773(12) 0.16813(8) 0.22994(5) 0.02065(18) Uani 1 1 d .
Cl2 Cl 0.08992(13) 0.17989(8) 0.18693(5) 0.02199(19) Uani 1 1 d .
P1 P 0.15461(12) 0.23778(8) 0.35125(5) 0.01415(18) Uani 1 1 d .
P2 P 0.32880(12) -0.05856(8) 0.33285(5) 0.01398(18) Uani 1 1 d .
O11 O 0.3082(3) 0.1956(2) 0.42161(14) 0.0190(5) Uani 1 1 d .
O13 O -0.0646(3) 0.2369(2) 0.37162(15) 0.0229(5) Uani 1 1 d .
O12 O 0.1525(3) 0.3903(2) 0.28316(14) 0.0186(5) Uani 1 1 d .
O14 O 0.0342(3) 0.5194(2) 0.37771(14) 0.0198(5) Uani 1 1 d .
O21 O 0.5182(4) -0.1007(2) 0.38604(14) 0.0201(5) Uani 1 1 d .
O23 O 0.1316(3) -0.0834(2) 0.37435(15) 0.0206(5) Uani 1 1 d .
O22 O 0.3865(3) -0.1186(2) 0.24656(13) 0.0152(4) Uani 1 1 d .
O24 O 0.4928(4) -0.3457(2) 0.32499(14) 0.0203(5) Uani 1 1 d .
O9 O -0.2751(4) 0.3546(2) 0.49830(15) 0.0245(5) Uani 1 1 d .
C1 C 0.2685(5) 0.1313(3) 0.27392(19) 0.0142(6) Uani 1 1 d .
C11 C 0.0710(5) 0.5137(3) 0.3040(2) 0.0143(6) Uani 1 1 d .
C12 C 0.0305(5) 0.6358(3) 0.2250(2) 0.0152(6) Uani 1 1 d .
C13 C 0.0555(5) 0.6167(3) 0.1421(2) 0.0182(7) Uani 1 1 d .
H13 H 0.1087 0.5246 0.1353 0.022 Uiso 1 1 calc R
C14 C 0.0029(5) 0.7317(4) 0.0695(2) 0.0262(8) Uani 1 1 d .
H14 H 0.0198 0.7191 0.0127 0.031 Uiso 1 1 calc R
C15 C -0.0744(5) 0.8650(4) 0.0806(3) 0.0297(9) Uani 1 1 d .
H15 H -0.1152 0.9440 0.0311 0.036 Uiso 1 1 calc R
C16 C -0.0933(5) 0.8850(3) 0.1623(3) 0.0292(8) Uani 1 1 d .
H16 H -0.1425 0.9776 0.1684 0.035 Uiso 1 1 calc R
C17 C -0.0408(5) 0.7702(3) 0.2361(2) 0.0210(7) Uani 1 1 d .
H17 H -0.0533 0.7834 0.2927 0.025 Uiso 1 1 calc R
C21 C 0.4629(5) -0.2592(3) 0.2553(2) 0.0148(6) Uani 1 1 d .
C22 C 0.5021(5) -0.2911(3) 0.1697(2) 0.0155(6) Uani 1 1 d .
C23 C 0.5889(5) -0.4323(3) 0.1706(2) 0.0182(7) Uani 1 1 d .
H23 H 0.6180 -0.5039 0.2244 0.022 Uiso 1 1 calc R
C24 C 0.6319(5) -0.4665(4) 0.0921(2) 0.0234(7) Uani 1 1 d .
H24 H 0.6898 -0.5622 0.0921 0.028 Uiso 1 1 calc R
C25 C 0.5910(5) -0.3621(4) 0.0136(2) 0.0231(7) Uani 1 1 d .
H25 H 0.6226 -0.3862 -0.0399 0.028 Uiso 1 1 calc R
C26 C 0.5038(5) -0.2224(3) 0.0133(2) 0.0208(7) Uani 1 1 d .
H26 H 0.4746 -0.1510 -0.0405 0.025 Uiso 1 1 calc R
C27 C 0.4594(5) -0.1869(3) 0.0912(2) 0.0179(6) Uani 1 1 d .
H27 H 0.3997 -0.0912 0.0909 0.021 Uiso 1 1 calc R

loop_
_atom_site_aniso_label
_atom_site_aniso_U_11
_atom_site_aniso_U_22
_atom_site_aniso_U_33
_atom_site_aniso_U_23
_atom_site_aniso_U_13
_atom_site_aniso_U_12
K1 0.0232(4) 0.0117(3) 0.0182(4) -0.0064(3) -0.0030(3) 0.0006(3)
K2 0.0173(3) 0.0158(3) 0.0223(4) -0.0052(3) -0.0012(3) -0.0043(3)
Cl1 0.0221(4) 0.0171(4) 0.0218(4) -0.0070(3) 0.0066(3) -0.0055(3)
Cl2 0.0289(4) 0.0162(4) 0.0184(4) -0.0046(3) -0.0095(3) -0.0009(3)
P1 0.0178(4) 0.0090(3) 0.0146(4) -0.0047(3) 0.0003(3) -0.0016(3)
P2 0.0175(4) 0.0087(3) 0.0146(4) -0.0049(3) -0.0010(3) -0.0007(3)
O11 0.0259(12) 0.0119(10) 0.0177(11) -0.0072(9) -0.0043(9) 0.0002(9)
O13 0.0217(12) 0.0175(11) 0.0324(14) -0.0140(10) 0.0044(10) -0.0046(9)
O12 0.0292(12) 0.0079(10) 0.0161(11) -0.0029(8) 0.0028(9) -0.0032(9)
O14 0.0210(12) 0.0178(11) 0.0187(12) -0.0080(9) -0.0004(9) -0.0008(9)
O21 0.0283(13) 0.0104(10) 0.0208(12) -0.0049(9) -0.0082(10) -0.0021(9)
O23 0.0231(12) 0.0115(10) 0.0233(12) -0.0037(9) 0.0039(9) -0.0021(9)
O22 0.0212(11) 0.0097(10) 0.0143(11) -0.0071(8) 0.0000(9) -0.0006(9)
O24 0.0273(12) 0.0142(11) 0.0192(12) -0.0059(9) -0.0026(10) -0.0040(9)
O9 0.0295(13) 0.0153(11) 0.0253(13) -0.0060(10) 0.0071(10) -0.0042(10)
C1 0.0160(15) 0.0132(14) 0.0107(15) -0.0019(11) -0.0030(12) -0.0010(12)
C11 0.0113(14) 0.0114(14) 0.0198(17) -0.0072(12) 0.0002(12) -0.0004(11)
C12 0.0102(14) 0.0097(14) 0.0231(17) -0.0017(12) -0.0011(12) -0.0021(11)
C13 0.0145(15) 0.0161(15) 0.0226(17) -0.0038(13) -0.0007(13) -0.0041(12)
C14 0.0177(17) 0.0330(19) 0.0225(18) 0.0019(15) -0.0007(14) -0.0091(15)
C15 0.0166(17) 0.0232(18) 0.036(2) 0.0097(15) -0.0028(15) -0.0040(14)
C16 0.0165(17) 0.0123(16) 0.051(2) -0.0004(15) -0.0005(16) -0.0018(13)
C17 0.0162(16) 0.0150(15) 0.0314(19) -0.0082(13) 0.0005(14) -0.0028(13)
C21 0.0122(15) 0.0118(14) 0.0210(17) -0.0071(13) -0.0016(12) -0.0018(12)
C22 0.0128(15) 0.0162(14) 0.0198(16) -0.0094(12) 0.0002(12) -0.0036(12)
C23 0.0152(15) 0.0157(15) 0.0241(17) -0.0080(13) -0.0029(13) -0.0023(12)
C24 0.0207(17) 0.0204(16) 0.034(2) -0.0179(15) 0.0005(14) -0.0035(13)
C25 0.0183(17) 0.0338(19) 0.0232(18) -0.0180(15) 0.0035(14) -0.0079(14)
C26 0.0187(16) 0.0265(17) 0.0198(17) -0.0092(14) 0.0005(13) -0.0080(14)
C27 0.0190(16) 0.0161(15) 0.0204(16) -0.0071(12) -0.0010(13) -0.0057(13)

loop_
_atom_type_symbol
_atom_type_description
_atom_type_scat_dispersion_real
_atom_type_scat_dispersion_imag
_atom_type_scat_source
C C 0.0033 0.0016 'International Tables Vol C Tables 4.2.6.8 and 6.1.1.4'
H H 0.0000 0.0000 'International Tables Vol C Tables 4.2.6.8 and 6.1.1.4'
O O 0.0106 0.0060 'International Tables Vol C Tables 4.2.6.8 and 6.1.1.4'
P P 0.1023 0.0942 'International Tables Vol C Tables 4.2.6.8 and 6.1.1.4'
Cl Cl 0.1484 0.1585 'International Tables Vol C Tables 4.2.6.8 and 6.1.1.4'
K K 0.2009 0.2494 'International Tables Vol C Tables 4.2.6.8 and 6.1.1.4'

loop_
_geom_angle_atom_site_label_1
_geom_angle_atom_site_label_2
_geom_angle_atom_site_label_3
_geom_angle
_geom_angle_site_symmetry_1
_geom_angle_site_symmetry_3
O9 K1 O21 145.82(7) . 1_465
O9 K1 O9 81.22(7) . 2_466
O21 K1 O9 79.99(7) 1_465 2_466
O9 K1 O11 140.45(7) . 2_566
O21 K1 O11 70.20(6) 1_465 2_566
O9 K1 O11 96.43(7) 2_466 2_566
O9 K1 O14 72.27(7) . .
O21 K1 O14 104.92(7) 1_465 .
O9 K1 O14 138.65(7) 2_466 .
O11 K1 O14 124.19(7) 2_566 .
O9 K1 O14 77.19(7) . 2_566
O21 K1 O14 136.99(7) 1_465 2_566
O9 K1 O14 119.02(7) 2_466 2_566
O11 K1 O14 69.56(6) 2_566 2_566
O14 K1 O14 85.70(7) . 2_566
O9 K1 O24 79.74(7) . 1_465
O21 K1 O24 66.60(6) 1_465 1_465
O9 K1 O24 66.19(7) 2_466 1_465
O11 K1 O24 135.46(6) 2_566 1_465
O14 K1 O24 78.09(7) . 1_465
O14 K1 O24 154.96(6) 2_566 1_465
O9 K1 P2 126.76(6) . 1_465
O21 K1 P2 19.88(5) 1_465 1_465
O9 K1 P2 64.62(5) 2_466 1_465
O11 K1 P2 85.43(5) 2_566 1_465
O14 K1 P2 107.49(5) . 1_465
O14 K1 P2 154.88(5) 2_566 1_465
O24 K1 P2 50.05(4) 1_465 1_465
O9 K1 P1 125.17(6) . 2_566
O21 K1 P1 87.92(5) 1_465 2_566
O9 K1 P1 108.21(5) 2_466 2_566
O11 K1 P1 19.47(4) 2_566 2_566
O14 K1 P1 112.94(5) . 2_566
O14 K1 P1 50.45(5) 2_566 2_566
O24 K1 P1 154.36(5) 1_465 2_566
P2 K1 P1 104.44(2) 1_465 2_566
O9 K1 K1 68.98(5) . 2_566
O21 K1 K1 132.49(6) 1_465 2_566
O9 K1 K1 147.37(6) 2_466 2_566
O11 K1 K1 98.20(5) 2_566 2_566
O14 K1 K1 43.06(5) . 2_566
O14 K1 K1 42.65(5) 2_566 2_566
O24 K1 K1 118.69(5) 1_465 2_566
P2 K1 K1 145.49(3) 1_465 2_566
P1 K1 K1 80.15(2) 2_566 2_566
O9 K1 K1 41.00(5) . 2_466
O21 K1 K1 115.16(5) 1_465 2_466
O9 K1 K1 40.22(5) 2_466 2_466
O11 K1 K1 125.33(6) 2_566 2_466
O14 K1 K1 107.42(5) . 2_466
O14 K1 K1 100.21(5) 2_566 2_466
O24 K1 K1 67.40(5) 1_465 2_466
P2 K1 K1 96.12(3) 1_465 2_466
P1 K1 K1 125.72(3) 2_566 2_466
K1 K1 K1 108.95(3) 2_566 2_466
O9 K1 K2 135.37(6) . 2_566
O21 K1 K2 51.21(5) 1_465 2_566
O9 K1 K2 59.41(5) 2_466 2_566
O11 K1 K2 40.81(5) 2_566 2_566
O14 K1 K2 152.06(5) . 2_566
O14 K1 K2 102.81(5) 2_566 2_566
O24 K1 K2 100.39(5) 1_465 2_566
P2 K1 K2 55.925(18) 1_465 2_566
P1 K1 K2 58.646(17) 2_566 2_566
K1 K1 K2 138.76(3) 2_566 2_566
K1 K1 K2 97.31(2) 2_466 2_566
O21 K2 O13 142.44(7) . 1_655
O21 K2 O23 99.18(7) . 1_655
O13 K2 O23 70.47(7) 1_655 1_655
O21 K2 O11 70.44(6) . .
O13 K2 O11 104.05(7) 1_655 .
O23 K2 O11 155.93(7) 1_655 .
O21 K2 O11 69.12(6) . 2_656
O13 K2 O11 146.73(7) 1_655 2_656
O23 K2 O11 99.37(7) 1_655 2_656
O11 K2 O11 96.97(6) . 2_656
O21 K2 O21 102.46(6) . 2_656
O13 K2 O21 107.22(6) 1_655 2_656
O23 K2 O21 141.94(6) 1_655 2_656
O11 K2 O21 62.03(6) . 2_656
O11 K2 O21 60.92(6) 2_656 2_656
O21 K2 Cl1 59.89(5) . .
O13 K2 Cl1 84.29(5) 1_655 .
O23 K2 Cl1 93.96(5) 1_655 .
O11 K2 Cl1 61.99(5) . .
O11 K2 Cl1 128.71(5) 2_656 .
O21 K2 Cl1 123.98(4) 2_656 .
O21 K2 P1 89.36(5) . 2_656
O13 K2 P1 125.48(5) 1_655 2_656
O23 K2 P1 89.99(5) 1_655 2_656
O11 K2 P1 110.97(5) . 2_656
O11 K2 P1 21.27(4) 2_656 2_656
O21 K2 P1 59.59(4) 2_656 2_656
Cl1 K2 P1 149.25(3) . 2_656
O21 K2 P2 117.64(6) . 2_656
O13 K2 P2 98.07(5) 1_655 2_656
O23 K2 P2 119.20(5) 1_655 2_656
O11 K2 P2 84.49(5) . 2_656
O11 K2 P2 58.28(4) 2_656 2_656
O21 K2 P2 23.02(4) 2_656 2_656
Cl1 K2 P2 145.71(3) . 2_656
P1 K2 P2 47.744(18) 2_656 2_656
O21 K2 K2 58.56(5) . 2_656
O13 K2 K2 145.25(6) 1_655 2_656
O23 K2 K2 143.26(5) 1_655 2_656
O11 K2 K2 49.64(5) . 2_656
O11 K2 K2 47.33(5) 2_656 2_656
O21 K2 K2 43.90(4) 2_656 2_656
Cl1 K2 K2 97.59(3) . 2_656
P1 K2 K2 63.24(2) 2_656 2_656
P2 K2 K2 61.66(2) 2_656 2_656
O21 K2 P2 15.91(4) . .
O13 K2 P2 131.87(6) 1_655 .
O23 K2 P2 108.02(5) 1_655 .
O11 K2 P2 57.30(5) . .
O11 K2 P2 81.28(5) 2_656 .
O21 K2 P2 100.98(4) 2_656 .
Cl1 K2 P2 47.586(19) . .
P1 K2 P2 102.34(2) 2_656 .
P2 K2 P2 120.56(2) 2_656 .
K2 K2 P2 58.90(2) 2_656 .
O21 K2 K2 138.94(5) . 2_756
O13 K2 K2 66.48(5) 1_655 2_756
O23 K2 K2 57.48(5) 1_655 2_756
O11 K2 K2 143.28(5) . 2_756
O11 K2 K2 81.22(5) 2_656 2_756
O21 K2 K2 86.14(4) 2_656 2_756
Cl1 K2 K2 143.94(3) . 2_756
P1 K2 K2 60.32(2) 2_656 2_756
P2 K2 K2 63.22(2) 2_656 2_756
K2 K2 K2 118.46(3) 2_656 2_756
P2 K2 K2 154.76(3) . 2_756
C1 Cl1 K2 91.74(9) . .
O13 P1 O11 120.90(14) . .
O13 P1 O12 108.74(12) . .
O11 P1 O12 110.93(13) . .
O13 P1 C1 109.05(13) . .
O11 P1 C1 107.99(13) . .
O12 P1 C1 96.45(12) . .
O13 P1 K2 83.42(10) . 2_656
O11 P1 K2 45.36(9) . 2_656
O12 P1 K2 154.27(9) . 2_656
C1 P1 K2 100.86(9) . 2_656
O13 P1 K1 106.05(9) . 2_566
O11 P1 K1 38.85(8) . 2_566
O12 P1 K1 85.39(8) . 2_566
C1 P1 K1 142.08(10) . 2_566
K2 P1 K1 69.26(2) 2_656 2_566
O21 P2 O23 120.17(14) . .
O21 P2 O22 110.34(12) . .
O23 P2 O22 110.21(12) . .
O21 P2 C1 108.45(13) . .
O23 P2 C1 107.97(13) . .
O22 P2 C1 97.18(12) . .
O21 P2 K1 38.98(8) . 1_645
O23 P2 K1 96.35(9) . 1_645
O22 P2 K1 94.43(7) . 1_645
C1 P2 K1 147.30(10) . 1_645
O21 P2 K2 60.91(9) . 2_656
O23 P2 K2 67.11(9) . 2_656
O22 P2 K2 162.23(8) . 2_656
C1 P2 K2 100.31(9) . 2_656
K1 P2 K2 68.99(2) 1_645 2_656
O21 P2 K2 29.86(8) . .
O23 P2 K2 126.43(10) . .
O22 P2 K2 121.64(8) . .
C1 P2 K2 79.33(9) . .
K1 P2 K2 68.577(19) 1_645 .
K2 P2 K2 59.44(2) 2_656 .
P1 O11 K1 121.68(11) . 2_566
P1 O11 K2 131.88(12) . .
K1 O11 K2 98.66(7) 2_566 .
P1 O11 K2 113.37(12) . 2_656
K1 O11 K2 97.45(7) 2_566 2_656
K2 O11 K2 83.03(6) . 2_656
P1 O13 K2 136.63(12) . 1_455
C11 O12 P1 123.0(2) . .
C11 O14 K1 138.97(19) . .
C11 O14 K1 126.28(19) . 2_566
K1 O14 K1 94.30(7) . 2_566
P2 O21 K2 134.23(12) . .
P2 O21 K1 121.14(12) . 1_645
K2 O21 K1 104.13(7) . 1_645
P2 O21 K2 96.07(11) . 2_656
K2 O21 K2 77.54(6) . 2_656
K1 O21 K2 88.59(6) 1_645 2_656
P2 O23 K2 145.09(12) . 1_455
C21 O22 P2 120.90(19) . .
C21 O24 K1 133.6(2) . 1_645
K1 O9 K1 98.78(7) . 2_466
Cl2 C1 Cl1 108.93(16) . .
Cl2 C1 P1 109.69(15) . .
Cl1 C1 P1 108.05(16) . .
Cl2 C1 P2 111.28(16) . .
Cl1 C1 P2 109.27(15) . .
P1 C1 P2 109.56(15) . .
O14 C11 O12 122.7(3) . .
O14 C11 C12 125.8(3) . .
O12 C11 C12 111.5(3) . .
C13 C12 C17 120.7(3) . .
C13 C12 C11 121.0(3) . .
C17 C12 C11 118.2(3) . .
C14 C13 C12 120.1(3) . .
C14 C13 H13 119.9 . .
C12 C13 H13 119.9 . .
C15 C14 C13 119.2(3) . .
C15 C14 H14 120.4 . .
C13 C14 H14 120.4 . .
C16 C15 C14 121.0(3) . .
C16 C15 H15 119.5 . .
C14 C15 H15 119.5 . .
C15 C16 C17 120.4(3) . .
C15 C16 H16 119.8 . .
C17 C16 H16 119.8 . .
C12 C17 C16 118.4(3) . .
C12 C17 H17 120.8 . .
C16 C17 H17 120.8 . .
O24 C21 O22 122.8(3) . .
O24 C21 C22 124.9(3) . .
O22 C21 C22 112.4(2) . .
C27 C22 C23 120.3(3) . .
C27 C22 C21 122.3(3) . .
C23 C22 C21 117.3(3) . .
C24 C23 C22 119.2(3) . .
C24 C23 H23 120.4 . .
C22 C23 H23 120.4 . .
C25 C24 C23 120.4(3) . .
C25 C24 H24 119.8 . .
C23 C24 H24 119.8 . .
C24 C25 C26 120.0(3) . .
C24 C25 H25 120.0 . .
C26 C25 H25 120.0 . .
C27 C26 C25 120.2(3) . .
C27 C26 H26 119.9 . .
C25 C26 H26 119.9 . .
C22 C27 C26 119.9(3) . .
C22 C27 H27 120.1 . .
C26 C27 H27 120.1 . .

loop_
_geom_bond_atom_site_label_1
_geom_bond_atom_site_label_2
_geom_bond_distance
_geom_bond_site_symmetry_2
K1 O9 2.703(2) .
K1 O21 2.734(2) 1_465
K1 O9 2.746(3) 2_466
K1 O11 2.784(2) 2_566
K1 O14 2.799(2) .
K1 O14 2.821(2) 2_566
K1 O24 2.834(2) 1_465
K1 P2 3.7200(10) 1_465
K1 P1 3.7770(10) 2_566
K1 K1 4.1206(13) 2_566
K1 K1 4.1367(14) 2_466
K1 K2 4.2352(10) 2_566
K2 O21 2.684(2) .
K2 O13 2.710(2) 1_655
K2 O23 2.788(2) 1_655
K2 O11 2.800(2) .
K2 O11 2.901(2) 2_656
K2 O21 3.302(2) 2_656
K2 Cl1 3.4789(11) .
K2 P1 3.7431(10) 2_656
K2 P2 3.7578(11) 2_656
K2 K2 3.7793(14) 2_656
K2 P2 3.8628(10) .
K2 K2 4.0401(13) 2_756
Cl1 C1 1.799(3) .
Cl2 C1 1.784(3) .
P1 O13 1.478(2) .
P1 O11 1.479(2) .
P1 O12 1.642(2) .
P1 C1 1.857(3) .
P1 K2 3.7431(10) 2_656
P1 K1 3.7771(10) 2_566
P2 O21 1.478(2) .
P2 O23 1.485(2) .
P2 O22 1.648(2) .
P2 C1 1.859(3) .
P2 K1 3.7201(10) 1_645
P2 K2 3.7579(11) 2_656
O11 K1 2.784(2) 2_566
O11 K2 2.901(2) 2_656
O13 K2 2.710(2) 1_455
O12 C11 1.358(3) .
O14 C11 1.199(4) .
O14 K1 2.821(2) 2_566
O21 K1 2.734(2) 1_645
O21 K2 3.302(2) 2_656
O23 K2 2.788(2) 1_455
O22 C21 1.362(3) .
O24 C21 1.202(4) .
O24 K1 2.834(2) 1_645
O9 K1 2.746(3) 2_466
C11 C12 1.486(4) .
C12 C13 1.388(5) .
C12 C17 1.393(4) .
C13 C14 1.384(4) .
C13 H13 0.9500 .
C14 C15 1.383(5) .
C14 H14 0.9500 .
C15 C16 1.375(5) .
C15 H15 0.9500 .
C16 C17 1.395(5) .
C16 H16 0.9500 .
C17 H17 0.9500 .
C21 C22 1.487(4) .
C22 C27 1.386(4) .
C22 C23 1.399(4) .
C23 C24 1.389(5) .
C23 H23 0.9500 .
C24 C25 1.386(5) .
C24 H24 0.9500 .
C25 C26 1.388(5) .
C25 H25 0.9500 .
C26 C27 1.386(4) .
C26 H26 0.9500 .
C27 H27 0.9500 .
